data_7013728
loop_
_publ_author_name
'Kirin, Srecko I.'
'Happel, Christoph M.'
'Hrubanova, Silvia'
'Weyhermuller, Thomas'
'Klein, Christoph'
'Metzler-Nolte, Nils'

_publ_section_title
;
 Synthesis, structure and comparison of the DNA cleavage ability of
 metal complexes M(II)L with the
 N-(2-ethoxyethanol)-bis(2-picolyl)amine ligand L (M = Co, Ni, Cu and
 Zn).
;
_journal_issue 8
_journal_name_full 'Dalton transactions (Cambridge, England : 2003)'
_journal_page_first 1201
_journal_page_last 1207
_journal_paper_doi 10.1039/b313634e
_journal_year 2004
_chemical_formula_moiety '[C16 H23 Cu N4 O6]+, (N O3)-'
_chemical_formula_sum 'C16 H23 Cu N5 O9'
_chemical_formula_weight 492.93
_chemical_name_systematic
;
?
;
_space_group_IT_number 14
_symmetry_cell_setting monoclinic
_symmetry_space_group_name_Hall '-P 2ybc'
_symmetry_space_group_name_H-M 'P 1 21/c 1'
_atom_sites_solution_hydrogens geom
_atom_sites_solution_primary direct
_atom_sites_solution_secondary difmap
_audit_creation_method SHELXL-97
_cell_angle_alpha 90.00
_cell_angle_beta 100.23(1)
_cell_angle_gamma 90.00
_cell_formula_units_Z 4
_cell_length_a 8.3315(4)
_cell_length_b 29.6588(9)
_cell_length_c 8.3626(4)
_cell_measurement_temperature 100(2)
_cell_volume 2033.57(16)
_computing_cell_refinement 'Nonius Collect Software'
_computing_data_collection 'Nonius Collect Software'
_computing_data_reduction 'Nonius Collect Software'
_computing_structure_refinement 'SHELXL-97 (Sheldrick, 1997)'
_computing_structure_solution 'SHELXS-97 (Sheldrick, 1990)'
_diffrn_ambient_temperature 100(2)
_diffrn_measured_fraction_theta_full 0.975
_diffrn_measured_fraction_theta_max 0.975
_diffrn_measurement_device_type 'Nonius Kappa-CCD'
_diffrn_measurement_method '2075 images at 0.9 deg. \w, 18 sec./frame'
_diffrn_radiation_monochromator graphite
_diffrn_radiation_source 'rotating anode'
_diffrn_radiation_type MoK\a
_diffrn_radiation_wavelength 0.71073
_diffrn_reflns_av_R_equivalents 0.0774
_diffrn_reflns_av_sigmaI/netI 0.0388
_diffrn_reflns_limit_h_max 12
_diffrn_reflns_limit_h_min -12
_diffrn_reflns_limit_k_max 46
_diffrn_reflns_limit_k_min -46
_diffrn_reflns_limit_l_max 12
_diffrn_reflns_limit_l_min -13
_diffrn_reflns_number 48742
_diffrn_reflns_theta_full 33.73
_diffrn_reflns_theta_max 33.73
_diffrn_reflns_theta_min 4.24
_exptl_absorpt_coefficient_mu 1.135
_exptl_absorpt_correction_T_max 0.865
_exptl_absorpt_correction_T_min 0.631
_exptl_absorpt_correction_type gaussian
_exptl_crystal_colour blue
_exptl_crystal_density_diffrn 1.610
_exptl_crystal_density_method 'not measured'
_exptl_crystal_description 'transparent parallelepiped'
_exptl_crystal_F_000 1020
_exptl_crystal_size_max 0.37
_exptl_crystal_size_mid 0.34
_exptl_crystal_size_min 0.13
_refine_diff_density_max 1.012
_refine_diff_density_min -0.902
_refine_diff_density_rms 0.084
_refine_ls_extinction_method none
_refine_ls_goodness_of_fit_ref 1.039
_refine_ls_hydrogen_treatment mixed
_refine_ls_matrix_type full
_refine_ls_number_parameters 289
_refine_ls_number_reflns 8026
_refine_ls_number_restraints 1
_refine_ls_restrained_S_all 1.039
_refine_ls_R_factor_all 0.0432
_refine_ls_R_factor_gt 0.0363
_refine_ls_shift/su_max 0.001
_refine_ls_shift/su_mean 0.000
_refine_ls_structure_factor_coef Fsqd
_refine_ls_weighting_details 'w=1/[\s^2^(Fo^2^)+(0.0366P)^2^+1.7177P] where P=(Fo^2^+2Fc^2^)/3'
_refine_ls_weighting_scheme calc
_refine_ls_wR_factor_gt 0.0885
_refine_ls_wR_factor_ref 0.0922
_reflns_number_gt 7070
_reflns_number_total 8026
_reflns_threshold_expression >2sigma(I)
_cod_data_source_file b313634e.txt
_cod_data_source_block 1Cu(ST4078)
_cod_depositor_comments
;
The following automatic conversions were performed:
'_symmetry_cell_setting' value 'Monoclinic' changed to 'monoclinic'
according to '/home/saulius/struct/CIF-dictionaries/cif_core.dic'
dictionary named 'cif_core.dic' version 2.4.1 from
2010-06-29.

'_exptl_absorpt_correction_type' value 'Gaussian' changed to
'gaussian' according to
'/home/saulius/struct/CIF-dictionaries/cif_core.dic' dictionary named
'cif_core.dic' version 2.4.1 from 2010-06-29.

Automatic conversion script
Id: cif_fix_enum 1527 2010-12-29 10:47:43Z saulius 

The following automatic conversions were performed:

'_refine_ls_weighting_scheme' value 'calc
w=1/[\s^2^(Fo^2^)+(0.0366P)^2^+1.7177P] where P=(Fo^2^+2Fc^2^)/3' was
changed to 'calc'. New tag '_refine_ls_weighting_details' was
created. The value of the new tag was set to
'w=1/[\s^2^(Fo^2^)+(0.0366P)^2^+1.7177P] where P=(Fo^2^+2Fc^2^)/3'.

Automatic conversion script
Id: cif_fix_values 3143 2015-03-26 13:38:13Z robertas 
;
_cod_original_cell_volume 2033.57(15)
_cod_original_sg_symbol_H-M P2(1)/c
_cod_database_code 7013728

loop_
_symmetry_equiv_pos_as_xyz
'x, y, z'
'-x, y+1/2, -z+1/2'
'-x, -y, -z'
'x, -y-1/2, z-1/2'

loop_
_atom_site_label
_atom_site_type_symbol
_atom_site_fract_x
_atom_site_fract_y
_atom_site_fract_z
_atom_site_U_iso_or_equiv
_atom_site_adp_type
_atom_site_occupancy
_atom_site_calc_flag
_atom_site_refinement_flags
_atom_site_disorder_assembly
_atom_site_disorder_group
Cu1 Cu 0.794609(18) 0.135768(5) 0.566782(18) 0.00916(4) Uani 1 d . . .
O1 O 0.78758(12) 0.08589(3) 0.40823(12) 0.01285(17) Uani 1 d D . .
H1A H 0.701(2) 0.0865(7) 0.336(2) 0.017 Uiso 1 d D . .
H1B H 0.793(3) 0.0610(6) 0.459(2) 0.017 Uiso 1 d D . .
N1 N 0.99909(13) 0.16323(4) 0.51967(13) 0.01126(18) Uani 1 d . . .
C2 C 1.09989(16) 0.14622(5) 0.42590(16) 0.0137(2) Uani 1 d . . .
H2 H 1.0755 0.1177 0.3759 0.016 Uiso 1 calc R . .
C3 C 1.23866(16) 0.16906(5) 0.39977(17) 0.0151(2) Uani 1 d . . .
H3 H 1.3073 0.1566 0.3318 0.018 Uiso 1 calc R . .
C4 C 1.27498(16) 0.21058(5) 0.47542(17) 0.0151(2) Uani 1 d . . .
H4 H 1.3697 0.2267 0.4604 0.018 Uiso 1 calc R . .
C5 C 1.17128(16) 0.22824(5) 0.57323(16) 0.0133(2) Uani 1 d . . .
H5 H 1.1946 0.2564 0.6265 0.016 Uiso 1 calc R . .
C6 C 1.03297(15) 0.20388(4) 0.59137(15) 0.0113(2) Uani 1 d . . .
C7 C 0.90601(16) 0.22098(4) 0.68588(16) 0.0124(2) Uani 1 d . . .
H7A H 0.9581 0.2407 0.7758 0.015 Uiso 1 calc R . .
H7B H 0.8222 0.2387 0.6136 0.015 Uiso 1 calc R . .
N8 N 0.82916(13) 0.18167(4) 0.75206(13) 0.00979(17) Uani 1 d . . .
C9 C 0.66422(15) 0.19182(4) 0.78830(16) 0.0117(2) Uani 1 d . . .
H9A H 0.6121 0.2158 0.7144 0.014 Uiso 1 calc R . .
H9B H 0.6743 0.2029 0.9014 0.014 Uiso 1 calc R . .
C10 C 0.55998(15) 0.15006(4) 0.76669(15) 0.0111(2) Uani 1 d . . .
C11 C 0.43412(16) 0.14292(5) 0.85311(17) 0.0144(2) Uani 1 d . . .
H11 H 0.4112 0.1645 0.9299 0.017 Uiso 1 calc R . .
C12 C 0.34247(17) 0.10359(5) 0.82501(18) 0.0174(2) Uani 1 d . . .
H12 H 0.2561 0.0979 0.8827 0.021 Uiso 1 calc R . .
C13 C 0.37893(17) 0.07264(5) 0.71130(19) 0.0171(2) Uani 1 d . . .
H13 H 0.3173 0.0457 0.6897 0.021 Uiso 1 calc R . .
C14 C 0.50643(16) 0.08186(5) 0.63042(17) 0.0137(2) Uani 1 d . . .
H14A H 0.5320 0.0606 0.5536 0.016 Uiso 1 calc R . .
N15 N 0.59555(13) 0.11990(4) 0.65691(13) 0.01069(18) Uani 1 d . . .
C16 C 0.94218(16) 0.16421(4) 0.89799(15) 0.0121(2) Uani 1 d . . .
H16A H 0.9332 0.1837 0.9920 0.015 Uiso 1 calc R . .
H16B H 1.0555 0.1665 0.8781 0.015 Uiso 1 calc R . .
C17 C 0.91008(16) 0.11593(4) 0.94161(15) 0.0127(2) Uani 1 d . . .
H17A H 0.9865 0.1069 1.0409 0.015 Uiso 1 calc R . .
H17B H 0.7973 0.1128 0.9624 0.015 Uiso 1 calc R . .
O18 O 0.93275(12) 0.08800(3) 0.80761(12) 0.01320(17) Uani 1 d . . .
C19 C 0.93814(18) 0.04123(5) 0.85053(17) 0.0164(2) Uani 1 d . . .
H19A H 0.8367 0.0328 0.8894 0.020 Uiso 1 calc R . .
H19B H 1.0314 0.0356 0.9396 0.020 Uiso 1 calc R . .
C20 C 0.95607(17) 0.01282(5) 0.70505(18) 0.0168(2) Uani 1 d . . .
H20A H 1.0452 0.0253 0.6545 0.020 Uiso 1 calc R . .
H20B H 0.9876 -0.0182 0.7421 0.020 Uiso 1 calc R . .
O21 O 0.81063(13) 0.01076(4) 0.58539(13) 0.01648(19) Uani 1 d . . .
H21 H 0.738(3) 0.0008(8) 0.625(3) 0.021 Uiso 1 d . . .
N30 N 0.62719(14) 0.19130(4) 0.25357(13) 0.01218(19) Uani 1 d . . .
O31 O 0.63240(13) 0.18888(4) 0.40620(12) 0.01666(19) Uani 1 d . . .
O32 O 0.73922(14) 0.17459(4) 0.19215(14) 0.0216(2) Uani 1 d . . .
O33 O 0.50931(14) 0.21105(4) 0.16822(13) 0.0191(2) Uani 1 d . . .
N40 N 0.39501(15) 0.06474(4) 0.22665(14) 0.0155(2) Uani 1 d . . .
O41 O 0.44766(14) 0.02773(4) 0.29135(14) 0.0202(2) Uani 1 d . . .
O42 O 0.49398(14) 0.09556(4) 0.20949(14) 0.0228(2) Uani 1 d . . .
O43 O 0.24556(14) 0.07064(4) 0.18245(16) 0.0245(2) Uani 1 d . . .

loop_
_atom_site_aniso_label
_atom_site_aniso_U_11
_atom_site_aniso_U_22
_atom_site_aniso_U_33
_atom_site_aniso_U_23
_atom_site_aniso_U_13
_atom_site_aniso_U_12
Cu1 0.00869(7) 0.00996(7) 0.00932(7) -0.00139(5) 0.00294(5) -0.00126(5)
O1 0.0141(4) 0.0120(4) 0.0125(4) -0.0019(3) 0.0027(3) -0.0011(3)
N1 0.0109(4) 0.0123(4) 0.0110(4) -0.0006(3) 0.0030(3) -0.0010(3)
C2 0.0127(5) 0.0147(5) 0.0144(5) -0.0018(4) 0.0043(4) -0.0008(4)
C3 0.0118(5) 0.0186(6) 0.0160(6) 0.0003(4) 0.0056(4) -0.0010(4)
C4 0.0106(5) 0.0189(6) 0.0160(5) 0.0026(4) 0.0028(4) -0.0026(4)
C5 0.0128(5) 0.0140(5) 0.0128(5) 0.0011(4) 0.0019(4) -0.0027(4)
C6 0.0115(5) 0.0121(5) 0.0104(5) 0.0009(4) 0.0018(4) -0.0005(4)
C7 0.0146(5) 0.0100(5) 0.0131(5) -0.0004(4) 0.0042(4) -0.0011(4)
N8 0.0095(4) 0.0099(4) 0.0102(4) 0.0004(3) 0.0026(3) 0.0002(3)
C9 0.0105(5) 0.0123(5) 0.0129(5) -0.0016(4) 0.0034(4) 0.0004(4)
C10 0.0096(5) 0.0128(5) 0.0107(5) 0.0005(4) 0.0012(4) 0.0011(4)
C11 0.0125(5) 0.0174(6) 0.0142(5) -0.0013(4) 0.0048(4) 0.0005(4)
C12 0.0139(6) 0.0208(6) 0.0189(6) 0.0006(5) 0.0070(5) -0.0018(5)
C13 0.0133(5) 0.0166(6) 0.0222(6) -0.0007(5) 0.0057(5) -0.0037(4)
C14 0.0112(5) 0.0138(5) 0.0166(5) -0.0017(4) 0.0036(4) -0.0018(4)
N15 0.0100(4) 0.0114(4) 0.0106(4) -0.0003(3) 0.0016(3) -0.0001(3)
C16 0.0127(5) 0.0127(5) 0.0103(5) -0.0002(4) 0.0003(4) -0.0001(4)
C17 0.0142(5) 0.0139(5) 0.0099(5) 0.0016(4) 0.0021(4) 0.0012(4)
O18 0.0166(4) 0.0100(4) 0.0129(4) 0.0016(3) 0.0023(3) 0.0004(3)
C19 0.0195(6) 0.0107(5) 0.0177(6) 0.0027(4) -0.0006(5) -0.0008(4)
C20 0.0143(6) 0.0125(5) 0.0233(6) -0.0006(5) 0.0019(5) 0.0003(4)
O21 0.0165(5) 0.0148(4) 0.0181(5) 0.0006(3) 0.0028(4) -0.0030(3)
N30 0.0151(5) 0.0106(4) 0.0107(4) 0.0009(3) 0.0020(4) -0.0023(4)
O31 0.0186(5) 0.0230(5) 0.0087(4) 0.0017(3) 0.0031(3) 0.0053(4)
O32 0.0208(5) 0.0299(6) 0.0166(5) 0.0007(4) 0.0101(4) 0.0029(4)
O33 0.0234(5) 0.0153(4) 0.0157(4) 0.0015(3) -0.0048(4) 0.0033(4)
N40 0.0169(5) 0.0155(5) 0.0135(5) -0.0008(4) 0.0009(4) -0.0030(4)
O41 0.0207(5) 0.0139(4) 0.0261(5) 0.0014(4) 0.0039(4) 0.0001(4)
O42 0.0214(5) 0.0204(5) 0.0244(5) 0.0063(4) -0.0016(4) -0.0091(4)
O43 0.0142(5) 0.0296(6) 0.0278(6) 0.0046(5) -0.0013(4) -0.0013(4)

loop_
_atom_type_symbol
_atom_type_description
_atom_type_scat_dispersion_real
_atom_type_scat_dispersion_imag
_atom_type_scat_source
C C 0.0033 0.0016 'International Tables Vol C Tables 4.2.6.8 and 6.1.1.4'
H H 0.0000 0.0000 'International Tables Vol C Tables 4.2.6.8 and 6.1.1.4'
N N 0.0061 0.0033 'International Tables Vol C Tables 4.2.6.8 and 6.1.1.4'
O O 0.0106 0.0060 'International Tables Vol C Tables 4.2.6.8 and 6.1.1.4'
Cu Cu 0.3201 1.2651 'International Tables Vol C Tables 4.2.6.8 and 6.1.1.4'

loop_
_geom_angle_atom_site_label_1
_geom_angle_atom_site_label_2
_geom_angle_atom_site_label_3
_geom_angle
_geom_angle_site_symmetry_1
_geom_angle_site_symmetry_3
_geom_angle_publ_flag
O1 Cu1 N1 95.61(4) . . ?
O1 Cu1 N15 98.56(4) . . ?
N1 Cu1 N15 165.77(5) . . ?
O1 Cu1 N8 171.25(4) . . ?
N1 Cu1 N8 82.37(4) . . ?
N15 Cu1 N8 83.42(4) . . ?
O1 Cu1 O31 99.98(4) . . ?
N1 Cu1 O31 92.20(4) . . ?
N15 Cu1 O31 86.64(4) . . ?
N8 Cu1 O31 88.62(4) . . ?
O1 Cu1 O18 93.96(4) . . ?
N1 Cu1 O18 95.80(4) . . ?
N15 Cu1 O18 81.96(4) . . ?
N8 Cu1 O18 77.84(4) . . ?
O31 Cu1 O18 163.17(3) . . ?
C2 N1 C6 119.31(11) . . ?
C2 N1 Cu1 127.39(9) . . ?
C6 N1 Cu1 113.29(9) . . ?
N1 C2 C3 122.13(12) . . ?
C2 C3 C4 118.61(13) . . ?
C3 C4 C5 119.46(12) . . ?
C6 C5 C4 118.74(12) . . ?
N1 C6 C5 121.73(12) . . ?
N1 C6 C7 114.76(11) . . ?
C5 C6 C7 123.47(12) . . ?
N8 C7 C6 108.60(10) . . ?
C7 N8 C9 113.07(10) . . ?
C7 N8 C16 109.01(10) . . ?
C9 N8 C16 111.96(10) . . ?
C7 N8 Cu1 104.63(7) . . ?
C9 N8 Cu1 106.14(7) . . ?
C16 N8 Cu1 111.80(8) . . ?
N8 C9 C10 110.04(10) . . ?
N15 C10 C11 121.90(12) . . ?
N15 C10 C9 115.76(11) . . ?
C11 C10 C9 122.34(12) . . ?
C12 C11 C10 118.78(13) . . ?
C11 C12 C13 119.21(13) . . ?
C14 C13 C12 118.86(13) . . ?
N15 C14 C13 122.24(13) . . ?
C14 N15 C10 119.01(11) . . ?
C14 N15 Cu1 127.30(9) . . ?
C10 N15 Cu1 113.42(8) . . ?
N8 C16 C17 114.32(10) . . ?
O18 C17 C16 107.76(10) . . ?
C19 O18 C17 111.51(10) . . ?
C19 O18 Cu1 136.27(8) . . ?
C17 O18 Cu1 101.06(7) . . ?
O18 C19 C20 110.00(11) . . ?
O21 C20 C19 113.29(12) . . ?
O32 N30 O33 121.36(12) . . ?
O32 N30 O31 119.81(11) . . ?
O33 N30 O31 118.82(12) . . ?
N30 O31 Cu1 121.86(8) . . ?
O43 N40 O42 120.35(13) . . ?
O43 N40 O41 120.00(12) . . ?
O42 N40 O41 119.65(12) . . ?

loop_
_geom_bond_atom_site_label_1
_geom_bond_atom_site_label_2
_geom_bond_distance
_geom_bond_site_symmetry_2
_geom_bond_publ_flag
Cu1 O1 1.9804(10) . ?
Cu1 N1 1.9898(11) . ?
Cu1 N15 1.9960(11) . ?
Cu1 N8 2.0441(11) . ?
Cu1 O31 2.3380(10) . ?
Cu1 O18 2.5621(10) . ?
N1 C2 1.3449(17) . ?
N1 C6 1.3538(16) . ?
C2 C3 1.3902(19) . ?
C3 C4 1.393(2) . ?
C4 C5 1.3932(19) . ?
C5 C6 1.3910(18) . ?
C6 C7 1.5158(18) . ?
C7 N8 1.4836(16) . ?
N8 C9 1.4895(16) . ?
N8 C16 1.4953(16) . ?
C9 C10 1.5052(18) . ?
C10 N15 1.3518(16) . ?
C10 C11 1.3913(18) . ?
C11 C12 1.391(2) . ?
C12 C13 1.393(2) . ?
C13 C14 1.3841(19) . ?
C14 N15 1.3472(17) . ?
C16 C17 1.5131(18) . ?
C17 O18 1.4327(16) . ?
O18 C19 1.4316(16) . ?
C19 C20 1.509(2) . ?
C20 O21 1.4292(17) . ?
N30 O32 1.2454(16) . ?
N30 O33 1.2524(15) . ?
N30 O31 1.2714(14) . ?
N40 O43 1.2467(16) . ?
N40 O42 1.2562(16) . ?
N40 O41 1.2672(16) . ?
